data_8106267
loop_
_publ_author_name
'Xiao, Xin-Sheng'
'Jia, Guo-Kai'
'Li, Wen-Yi'
'Chen, Xiu-Wen'

_publ_section_title
;
 Crystal structure of
 (Z)-N-(4-nitrophenyl)-3-phenyl-3-(phenylamino)acrylamide, C21H17N3O3
;
_journal_issue 4
_journal_name_full 'Zeitschrift f\"ur Kristallographie - New Crystal Structures'
_journal_page_first 699
_journal_page_last 700
_journal_paper_doi 10.1515/ncrs-2018-0026
_journal_volume 233
_journal_year 2018
_chemical_formula_moiety 'C21 H17 N3 O3'
_chemical_formula_sum 'C21 H17 N3 O3'
_chemical_formula_weight 359.38
_chemical_name_systematic
;
(Z)-<i>N</i>-(4-nitrophenyl)-3-phenyl-3-(phenylamino)acrylamide
;
_space_group_IT_number 61
_space_group_name_Hall '-P 2ac 2ab'
_space_group_name_H-M_alt 'P b c a'
_symmetry_cell_setting orthorhombic
_symmetry_space_group_name_H-M 'P b c a'
_cell_angle_alpha 90.00
_cell_angle_beta 90.00
_cell_angle_gamma 90.00
_cell_formula_units_Z 8
_cell_length_a 14.3606(4)
_cell_length_b 7.4250(2)
_cell_length_c 34.2840(9)
_cell_measurement_reflns_used 3636
_cell_measurement_temperature 571(2)
_cell_measurement_theta_max 62.471
_cell_measurement_theta_min 3.852
_cell_volume 3655.62(17)
_computing_cell_refinement 'SMART (Bruker, 1998) '
_computing_data_collection 'SMART (Bruker, 1998) '
_computing_data_reduction 'SAIRT (Bruker, 1998) '
_computing_molecular_graphics 'ORTEP-II (Johnson, 1976) '
_computing_publication_material 'SHELXL-97 (Sheldrick, 1997) '
_computing_structure_refinement 'SHELXL-97 (Sheldrick, 1997) '
_computing_structure_solution 'SHELXS-97 (Sheldrick, 1990) '
_diffrn_ambient_temperature 571(2)
_diffrn_detector_area_resol_mean 16.0288
_diffrn_measured_fraction_theta_full 0.9704
_diffrn_measured_fraction_theta_max 0.9932
_diffrn_measurement_device_type 'Xcalibur, Sapphire3, Gemini ultra'
_diffrn_radiation_type 'Cu K\a'
_diffrn_radiation_wavelength 1.54178
_diffrn_reflns_av_R_equivalents 0.0215
_diffrn_reflns_limit_h_max 14
_diffrn_reflns_limit_h_min -16
_diffrn_reflns_limit_k_max 6
_diffrn_reflns_limit_k_min -8
_diffrn_reflns_limit_l_max 39
_diffrn_reflns_limit_l_min -38
_diffrn_reflns_number 10224
_diffrn_reflns_theta_full 63.5953
_diffrn_reflns_theta_max 62.65
_exptl_absorpt_coefficient_mu 0.729
_exptl_absorpt_correction_T_max 0.8800
_exptl_absorpt_correction_T_min 0.8388
_exptl_absorpt_correction_type multi-scan
_exptl_absorpt_process_details
;
CrysAlisPro, Agilent Technologies,
Version 1.171.37.35 (release 13-08-2014 CrysAlis171 .NET)
(compiled Aug 13 2014,18:06:01)
Empirical absorption correction using spherical harmonics,
 implemented in SCALE3 ABSPACK scaling algorithm.
;
_exptl_crystal_colour yellow
_exptl_crystal_density_diffrn 1.306
_exptl_crystal_density_method 'not measured'
_exptl_crystal_description block
_exptl_crystal_F_000 1504
_exptl_crystal_size_max 0.25
_exptl_crystal_size_mid 0.18
_exptl_crystal_size_min 0.18
_refine_ls_extinction_coef 0.0018(2)
_refine_ls_extinction_method SHELXL
_refine_ls_goodness_of_fit_ref 1.033
_refine_ls_hydrogen_treatment mixed
_refine_ls_number_parameters 245
_refine_ls_number_reflns 2923
_refine_ls_R_factor_gt 0.0399
_refine_ls_shift/su_max 0.0000
_refine_ls_structure_factor_coef Fsqd
_refine_ls_weighting_details 'calc w=1/[\s^2^(Fo^2^)+(0.0593P)^2^+0.5630P] where P=(Fo^2^+2Fc^2^)/3'
_refine_ls_weighting_scheme calc
_refine_ls_wR_factor_ref 0.1178
_reflns_number_gt 2426
_reflns_number_total 2923
_reflns_threshold_expression >2sigma(I)
_cod_data_source_file suppl_ncrs-2018-0026_suppl.cif
_cod_data_source_block 1
_cod_depositor_comments
;
The following automatic conversions were performed:

data item '_symmetry_cell_setting' value 'Orthorhombic' was changed
to 'orthorhombic' in accordance with the built-in table derived from
the CIF Core dictionary named 'cif_core.dic' version 2.4.5 last
updated on 2014-11-21.

Automatic conversion script
Id: cif_fix_values 8738 2021-04-28 16:35:53Z antanas 
;
_cod_original_sg_symbol_H-M Pbca
_cod_database_code 8106267

loop_
_symmetry_equiv_pos_site_id
_symmetry_equiv_pos_as_xyz
1 'x, y, z'
2 '-x+1/2, -y, z+1/2'
3 '-x, y+1/2, -z+1/2'
4 'x+1/2, -y+1/2, -z'
5 '-x, -y, -z'
6 'x-1/2, y, -z-1/2'
7 'x, -y-1/2, z-1/2'
8 '-x-1/2, y-1/2, z'

loop_
_atom_site_label
_atom_site_type_symbol
_atom_site_fract_x
_atom_site_fract_y
_atom_site_fract_z
_atom_site_U_iso_or_equiv
_atom_site_adp_type
_atom_site_occupancy
_atom_site_symmetry_multiplicity
_atom_site_calc_flag
_atom_site_refinement_flags
_atom_site_disorder_assembly
_atom_site_disorder_group
O1 O 0.65345(9) 0.05732(18) 0.37001(4) 0.0796(4) Uani 1 1 d . . .
O2 O 0.31779(10) -0.3752(3) 0.50822(5) 0.1158(6) Uani 1 1 d . . .
O3 O 0.25421(10) -0.2581(3) 0.45739(4) 0.1117(6) Uani 1 1 d . . .
N1 N 0.81351(10) 0.1057(2) 0.32865(4) 0.0739(4) Uani 1 1 d . . .
H1A H 0.7570 0.1424 0.3311 0.089 Uiso 1 1 calc R . .
N2 N 0.67252(9) -0.0362(2) 0.43292(4) 0.0706(4) Uani 1 1 d . . .
H2B H 0.7128 -0.0387 0.4515 0.085 Uiso 1 1 calc R . .
N3 N 0.32194(11) -0.2859(3) 0.47814(5) 0.0828(5) Uani 1 1 d . . .
C1 C 0.84768(11) 0.1020(2) 0.29017(5) 0.0652(4) Uani 1 1 d . . .
C2 C 0.81285(14) 0.2236(3) 0.26350(7) 0.0854(6) Uani 1 1 d . . .
H2A H 0.7682 0.3069 0.2713 0.102 Uiso 1 1 calc R . .
C3 C 0.84371(18) 0.2228(4) 0.22515(7) 0.1004(7) Uani 1 1 d . . .
H3A H 0.8194 0.3047 0.2073 0.120 Uiso 1 1 calc R . .
C4 C 0.90962(18) 0.1019(4) 0.21363(7) 0.1044(8) Uani 1 1 d . . .
H4A H 0.9316 0.1027 0.1881 0.125 Uiso 1 1 calc R . .
C5 C 0.94295(16) -0.0200(4) 0.23976(7) 0.1012(8) Uani 1 1 d . . .
H5A H 0.9876 -0.1031 0.2318 0.121 Uiso 1 1 calc R . .
C6 C 0.91179(13) -0.0225(3) 0.27762(6) 0.0800(5) Uani 1 1 d . . .
H6A H 0.9342 -0.1088 0.2949 0.096 Uiso 1 1 calc R . .
C7 C 0.85638(11) 0.0600(2) 0.36253(5) 0.0638(4) Uani 1 1 d . . .
C8 C 0.95999(11) 0.0530(2) 0.36397(5) 0.0641(4) Uani 1 1 d . . .
C9 C 1.01408(12) 0.1790(3) 0.34450(5) 0.0694(5) Uani 1 1 d . . .
H9A H 0.9855 0.2702 0.3303 0.083 Uiso 1 1 calc R . .
C10 C 1.10992(13) 0.1699(3) 0.34612(6) 0.0841(6) Uani 1 1 d . . .
H10A H 1.1456 0.2536 0.3326 0.101 Uiso 1 1 calc R . .
C11 C 1.15295(14) 0.0379(4) 0.36769(7) 0.0942(7) Uani 1 1 d . . .
H11A H 1.2176 0.0320 0.3687 0.113 Uiso 1 1 calc R . .
C12 C 1.10006(15) -0.0853(3) 0.38774(7) 0.0970(7) Uani 1 1 d . . .
H12A H 1.1289 -0.1736 0.4027 0.116 Uiso 1 1 calc R . .
C13 C 1.00411(13) -0.0782(3) 0.38563(6) 0.0833(6) Uani 1 1 d . . .
H13A H 0.9688 -0.1631 0.3990 0.100 Uiso 1 1 calc R . .
C14 C 0.80657(12) 0.0283(2) 0.39545(5) 0.0683(5) Uani 1 1 d . . .
H14A H 0.8394 0.0102 0.4185 0.082 Uiso 1 1 calc R . .
C15 C 0.70617(12) 0.0208(2) 0.39717(5) 0.0661(4) Uani 1 1 d . . .
C16 C 0.58295(11) -0.0899(2) 0.44317(5) 0.0609(4) Uani 1 1 d . . .
C17 C 0.57356(11) -0.1889(2) 0.47746(5) 0.0684(5) Uani 1 1 d . . .
H17A H 0.6259 -0.2126 0.4926 0.082 Uiso 1 1 calc R . .
C18 C 0.48855(12) -0.2517(2) 0.48914(5) 0.0690(5) Uani 1 1 d . . .
H18A H 0.4827 -0.3184 0.5120 0.083 Uiso 1 1 calc R . .
C19 C 0.41173(11) -0.2144(2) 0.46654(5) 0.0642(4) Uani 1 1 d . . .
C20 C 0.41844(11) -0.1137(3) 0.43327(5) 0.0685(5) Uani 1 1 d . . .
H20A H 0.3653 -0.0877 0.4188 0.082 Uiso 1 1 calc R . .
C21 C 0.50398(11) -0.0507(2) 0.42120(5) 0.0665(4) Uani 1 1 d . . .
H21A H 0.5089 0.0174 0.3985 0.080 Uiso 1 1 calc R . .

loop_
_atom_site_aniso_label
_atom_site_aniso_U_11
_atom_site_aniso_U_22
_atom_site_aniso_U_33
_atom_site_aniso_U_12
_atom_site_aniso_U_13
_atom_site_aniso_U_23
O1 0.0615(7) 0.0923(9) 0.0850(9) 0.0082(7) 0.0038(6) 0.0056(6)
O2 0.0751(9) 0.1631(16) 0.1093(12) 0.0460(12) 0.0171(8) -0.0055(10)
O3 0.0555(7) 0.1727(17) 0.1069(11) 0.0196(11) -0.0015(8) -0.0057(9)
N1 0.0534(8) 0.0835(10) 0.0850(10) 0.0026(8) 0.0019(7) 0.0104(7)
N2 0.0566(8) 0.0814(9) 0.0739(9) -0.0046(7) -0.0002(7) -0.0055(7)
N3 0.0580(9) 0.1078(12) 0.0826(10) 0.0020(10) 0.0108(8) 0.0015(8)
C1 0.0510(8) 0.0686(10) 0.0760(10) -0.0048(8) -0.0051(7) -0.0012(7)
C2 0.0732(12) 0.0855(13) 0.0975(14) 0.0049(11) -0.0061(10) 0.0133(10)
C3 0.1066(17) 0.1088(17) 0.0858(14) 0.0140(13) -0.0187(13) -0.0036(15)
C4 0.1007(17) 0.135(2) 0.0778(14) -0.0187(14) -0.0023(12) -0.0072(16)
C5 0.0929(15) 0.1265(19) 0.0841(14) -0.0361(14) -0.0113(12) 0.0232(14)
C6 0.0777(12) 0.0813(12) 0.0809(12) -0.0179(10) -0.0151(9) 0.0158(10)
C7 0.0582(9) 0.0547(8) 0.0785(11) -0.0042(8) 0.0003(8) -0.0018(7)
C8 0.0573(9) 0.0636(9) 0.0714(10) -0.0062(8) -0.0007(8) -0.0037(7)
C9 0.0622(10) 0.0804(11) 0.0656(10) -0.0047(8) 0.0011(8) -0.0090(8)
C10 0.0644(11) 0.1089(15) 0.0792(12) -0.0107(11) 0.0053(9) -0.0174(11)
C11 0.0561(10) 0.1246(18) 0.1019(15) -0.0192(14) -0.0060(10) -0.0010(12)
C12 0.0746(13) 0.1029(15) 0.1134(17) 0.0029(13) -0.0153(12) 0.0139(12)
C13 0.0667(11) 0.0805(12) 0.1028(14) 0.0090(11) -0.0029(10) 0.0005(9)
C14 0.0597(10) 0.0672(10) 0.0779(11) -0.0032(8) -0.0009(8) -0.0062(8)
C15 0.0606(10) 0.0601(9) 0.0776(11) -0.0061(8) 0.0059(9) -0.0024(8)
C16 0.0551(9) 0.0629(9) 0.0648(9) -0.0101(7) 0.0029(7) 0.0015(7)
C17 0.0568(9) 0.0787(11) 0.0697(10) -0.0016(9) -0.0039(8) 0.0062(8)
C18 0.0622(10) 0.0789(11) 0.0658(10) 0.0033(8) 0.0047(8) 0.0070(8)
C19 0.0535(9) 0.0751(10) 0.0640(9) -0.0070(8) 0.0071(7) 0.0040(7)
C20 0.0543(9) 0.0860(12) 0.0653(10) -0.0052(9) -0.0026(7) 0.0073(8)
C21 0.0628(10) 0.0747(10) 0.0621(9) -0.0006(8) 0.0012(7) 0.0035(8)

loop_
_atom_type_symbol
_atom_type_description
_atom_type_scat_dispersion_real
_atom_type_scat_dispersion_imag
_atom_type_scat_source
C C 0.0181 0.0091
;
International Tables for Crystallography
(1992, Vol. C, Tables 4.2.6.8 and 6.1.1.4)
;
H H 0.000 0.000
;
International Tables for Crystallography
(1992, Vol. C, Table 6.1.1.4)
;
O O 0.0492 0.0322
;
International Tables for Crystallography
(1992, Vol. C, Tables 4.2.6.8 and 6.1.1.4)
;
N N 0.0311 0.0180
;
International Tables for Crystallography
(1992, Vol. C, Tables 4.2.6.8 and 6.1.1.4)
;

loop_
_geom_angle_atom_site_label_1
_geom_angle_atom_site_label_2
_geom_angle_atom_site_label_3
_geom_angle
_geom_angle_site_symmetry_1
_geom_angle_site_symmetry_3
C7 N1 C1 129.70(14) . .
C15 N2 C16 129.34(15) . .
O3 N3 O2 122.80(17) . .
O3 N3 C19 119.06(17) . .
O2 N3 C19 118.13(16) . .
C6 C1 C2 118.43(18) . .
C6 C1 N1 122.68(17) . .
C2 C1 N1 118.83(16) . .
C1 C2 C3 120.6(2) . .
C4 C3 C2 119.9(2) . .
C5 C4 C3 119.5(2) . .
C4 C5 C6 121.1(2) . .
C5 C6 C1 120.4(2) . .
C14 C7 N1 121.05(16) . .
C14 C7 C8 119.54(16) . .
N1 C7 C8 119.34(15) . .
C13 C8 C9 118.57(16) . .
C13 C8 C7 120.08(16) . .
C9 C8 C7 121.33(16) . .
C10 C9 C8 120.44(19) . .
C11 C10 C9 120.3(2) . .
C12 C11 C10 119.71(19) . .
C11 C12 C13 120.0(2) . .
C8 C13 C12 120.9(2) . .
C7 C14 C15 124.55(17) . .
O1 C15 N2 121.52(15) . .
O1 C15 C14 125.09(17) . .
N2 C15 C14 113.38(16) . .
N2 C16 C21 123.81(16) . .
N2 C16 C17 116.99(15) . .
C21 C16 C17 119.20(15) . .
C18 C17 C16 120.91(16) . .
C17 C18 C19 118.85(17) . .
C20 C19 C18 121.54(16) . .
C20 C19 N3 119.46(15) . .
C18 C19 N3 118.99(16) . .
C19 C20 C21 119.93(16) . .
C20 C21 C16 119.53(16) . .

loop_
_geom_bond_atom_site_label_1
_geom_bond_atom_site_label_2
_geom_bond_distance
_geom_bond_site_symmetry_2
O1 C15 1.230(2) .
O2 N3 1.227(2) .
O3 N3 1.223(2) .
N1 C7 1.358(2) .
N1 C1 1.408(2) .
N2 C15 1.384(2) .
N2 C16 1.392(2) .
N3 C19 1.450(2) .
C1 C6 1.374(2) .
C1 C2 1.379(3) .
C2 C3 1.388(3) .
C3 C4 1.363(3) .
C4 C5 1.361(4) .
C5 C6 1.373(3) .
C7 C14 1.357(2) .
C7 C8 1.490(2) .
C8 C13 1.379(3) .
C8 C9 1.387(2) .
C9 C10 1.379(3) .
C10 C11 1.375(3) .
C11 C12 1.373(3) .
C12 C13 1.381(3) .
C14 C15 1.444(2) .
C16 C21 1.392(2) .
C16 C17 1.393(2) .
C17 C18 1.367(2) .
C18 C19 1.376(2) .
C19 C20 1.367(3) .
C20 C21 1.378(2) .
